data_7042788
loop_
_publ_author_name
'Rojek, Tomasz'
'Goldeman, Waldemar'
'\'Slepokura, Katarzyna'
'Duczmal, Marek'
'Wojciechowska, Agnieszka'
'Matczak-Jon, Ewa'

_publ_section_title
;
 Two isomorphous Co(II) coordination polymers based on new
 \a,\a-disubstituted derivatives of zoledronic acid: synthesis, structures
 and properties
;
_journal_name_full 'Dalton Trans.'
_journal_paper_doi 10.1039/C7DT00410A
_journal_year 2017
_chemical_formula_moiety 'C7 H14 N2 O7 P2'
_chemical_formula_sum 'C7 H14 N2 O7 P2'
_chemical_formula_weight 300.14
_space_group_crystal_system triclinic
_space_group_IT_number 2
_space_group_name_Hall '-P 1'
_space_group_name_H-M_alt 'P -1'
_symmetry_space_group_name_Hall '-P 1'
_symmetry_space_group_name_H-M 'P -1'
_atom_sites_solution_hydrogens mixed
_atom_sites_solution_primary direct
_atom_sites_solution_secondary difmap
_audit_creation_method SHELXL-2014/7
_audit_update_record
;
2017-01-11 deposited with the CCDC.
2017-04-24 downloaded from the CCDC.
;
_cell_angle_alpha 104.08(3)
_cell_angle_beta 90.23(3)
_cell_angle_gamma 91.08(3)
_cell_formula_units_Z 2
_cell_length_a 7.947(3)
_cell_length_b 7.954(3)
_cell_length_c 9.044(3)
_cell_measurement_reflns_used 9996
_cell_measurement_temperature 100(2)
_cell_measurement_theta_max 36.81
_cell_measurement_theta_min 3.06
_cell_volume 554.4(4)
_computing_cell_refinement
;
CrysAlis RED, Oxford Diffraction Ltd.,
Version 1.171.33.66 (release 28-04-2010 CrysAlis171 .NET)
(compiled Apr 28 2010,14:27:37)
;
_computing_data_collection
;
CrysAlis CCD, Oxford Diffraction Ltd.,
Version 1.171.33.66 (release 28-04-2010 CrysAlis171 .NET)
(compiled Apr 28 2010,14:27:37)
;
_computing_data_reduction
;
CrysAlis RED, Oxford Diffraction Ltd.,
Version 1.171.33.66 (release 28-04-2010 CrysAlis171 .NET)
(compiled Apr 28 2010,14:27:37)
;
_computing_structure_refinement 'SHELXL-2014/7 (Sheldrick, 2015)'
_computing_structure_solution 'SHELXS-97 (Sheldrick, 2008)'
_diffrn_ambient_temperature 100(2)
_diffrn_detector_area_resol_mean 8.3359
_diffrn_measured_fraction_theta_full 0.998
_diffrn_measured_fraction_theta_max 0.871
_diffrn_measurement_device_type 'Kuma KM4-CCD, Sapphire2, large Be window'
_diffrn_measurement_method 'omega scan'
_diffrn_radiation_type MoK\a
_diffrn_radiation_wavelength 0.71073
_diffrn_reflns_av_R_equivalents 0.0235
_diffrn_reflns_av_unetI/netI 0.0204
_diffrn_reflns_Laue_measured_fraction_full 0.998
_diffrn_reflns_Laue_measured_fraction_max 0.871
_diffrn_reflns_limit_h_max 13
_diffrn_reflns_limit_h_min -13
_diffrn_reflns_limit_k_max 13
_diffrn_reflns_limit_k_min -7
_diffrn_reflns_limit_l_max 15
_diffrn_reflns_limit_l_min -15
_diffrn_reflns_number 10837
_diffrn_reflns_point_group_measured_fraction_full 0.998
_diffrn_reflns_point_group_measured_fraction_max 0.871
_diffrn_reflns_theta_full 25.242
_diffrn_reflns_theta_max 36.898
_diffrn_reflns_theta_min 3.063
_diffrn_source 'Enhance (Mo) X-ray Source'
_exptl_absorpt_coefficient_mu 0.424
_exptl_absorpt_correction_T_max 0.942
_exptl_absorpt_correction_T_min 0.847
_exptl_absorpt_correction_type analytical
_exptl_absorpt_process_details
;
CrysAlis RED, Oxford Diffraction Ltd.,
Version 1.171.33.66 (release 28-04-2010 CrysAlis171 .NET)
(compiled Apr 28 2010,14:27:37)
Analytical numeric absorption correction using a multifaceted crystal
            model based on expressions derived by R.C. Clark & J.S. Reid.
(Clark, R. C. & Reid, J. S. (1995). Acta Cryst. A51, 887-897)
;
_exptl_crystal_colour colourless
_exptl_crystal_density_diffrn 1.798
_exptl_crystal_description block
_exptl_crystal_F_000 312
_exptl_crystal_size_max 0.33
_exptl_crystal_size_mid 0.29
_exptl_crystal_size_min 0.17
_refine_diff_density_max 0.612
_refine_diff_density_min -0.580
_refine_diff_density_rms 0.115
_refine_ls_extinction_method none
_refine_ls_goodness_of_fit_ref 1.076
_refine_ls_hydrogen_treatment mixed
_refine_ls_matrix_type full
_refine_ls_number_parameters 173
_refine_ls_number_reflns 4882
_refine_ls_number_restraints 1
_refine_ls_restrained_S_all 1.076
_refine_ls_R_factor_all 0.0387
_refine_ls_R_factor_gt 0.0369
_refine_ls_shift/su_max 0.001
_refine_ls_shift/su_mean 0.000
_refine_ls_structure_factor_coef Fsqd
_refine_ls_weighting_details 'w=1/[\s^2^(Fo^2^)+(0.0781P)^2^+0.1361P] where P=(Fo^2^+2Fc^2^)/3'
_refine_ls_weighting_scheme calc
_refine_ls_wR_factor_gt 0.1093
_refine_ls_wR_factor_ref 0.1109
_reflns_Friedel_coverage 0.000
_reflns_number_gt 4506
_reflns_number_total 4882
_reflns_threshold_expression 'I > 2\s(I)'
_cod_data_source_file c7dt00410a2.cif
_cod_data_source_block tr83ab
_cod_database_code 7042788
_shelx_shelxl_version_number 2014/7
_shelx_space_group_comment
;
The symmetry employed for this shelxl refinement is uniquely defined
by the following loop, which should always be used as a source of
symmetry information in preference to the above space-group names.
They are only intended as comments.
;
_shelx_estimated_absorpt_t_min 0.873
_shelx_estimated_absorpt_t_max 0.931

loop_
_space_group_symop_operation_xyz
'x, y, z'
'-x, -y, -z'

loop_
_atom_site_label
_atom_site_type_symbol
_atom_site_fract_x
_atom_site_fract_y
_atom_site_fract_z
_atom_site_U_iso_or_equiv
_atom_site_adp_type
_atom_site_occupancy
_atom_site_site_symmetry_order
_atom_site_calc_flag
_atom_site_refinement_flags_posn
_atom_site_refinement_flags_adp
P1 P 0.50087(3) 0.67526(3) 0.25084(3) 0.00845(6) Uani 1 1 d . .
O1 O 0.53615(9) 0.78596(9) 0.14393(9) 0.01372(13) Uani 1 1 d . .
O2 O 0.54921(9) 0.75548(9) 0.41619(8) 0.01196(12) Uani 1 1 d . .
H2 H 0.570(5) 0.691(5) 0.506(4) 0.096(11) Uiso 1 1 d . .
O3 O 0.59368(9) 0.49794(9) 0.18856(8) 0.01301(12) Uani 1 1 d . .
H3 H 0.5705 0.4299 0.2439 0.020 Uiso 1 1 calc R U
P2 P 0.22994(3) 0.48351(3) 0.38256(2) 0.00808(6) Uani 1 1 d . .
O4 O 0.20114(9) 0.59497(9) 0.54024(8) 0.01178(12) Uani 1 1 d . .
O5 O 0.38381(9) 0.36844(9) 0.36996(8) 0.01109(11) Uani 1 1 d . .
O6 O 0.07423(9) 0.36553(8) 0.32000(8) 0.01146(12) Uani 1 1 d . .
H6 H -0.0085 0.3967 0.3770 0.017 Uiso 1 1 calc R U
O7 O 0.23449(9) 0.49996(8) 0.09790(7) 0.00987(11) Uani 1 1 d . .
H7 H 0.2955 0.5250 0.0304 0.052(7) Uiso 1 1 calc R .
N1 N 0.17772(9) 0.85646(9) 0.12888(8) 0.00881(12) Uani 1 1 d . .
N2 N 0.26965(10) 1.01705(10) -0.01719(10) 0.01246(13) Uani 1 1 d D .
H2N H 0.3215 1.0958 -0.0549 0.015 Uiso 1 1 d DR U
C1 C 0.27235(10) 0.61735(10) 0.24231(9) 0.00791(13) Uani 1 1 d . .
C2 C 0.15655(10) 0.78195(10) 0.26443(9) 0.00877(13) Uani 1 1 d . .
C3 C -0.02944(11) 0.72835(11) 0.26814(11) 0.01156(14) Uani 1 1 d . .
H3A H -0.1001 0.8257 0.2608 0.017 Uiso 1 1 calc R U
H3B H -0.0527 0.6958 0.3639 0.017 Uiso 1 1 calc R U
H3C H -0.0544 0.6293 0.1821 0.017 Uiso 1 1 calc R U
C4 C 0.20190(12) 0.92423(11) 0.40682(10) 0.01222(14) Uani 1 1 d . .
H4A H 0.3218 0.9549 0.4051 0.018 Uiso 1 1 calc R U
H4B H 0.1783 0.8822 0.4980 0.018 Uiso 1 1 calc R U
H4C H 0.1347 1.0268 0.4086 0.018 Uiso 1 1 calc R U
C21 C 0.27058(11) 0.99771(11) 0.12417(10) 0.01102(14) Uani 1 1 d . .
H21 H 0.3277 1.0717 0.2085 0.013 Uiso 1 1 calc R U
C41 C 0.17325(12) 0.88532(12) -0.10785(11) 0.01279(15) Uani 1 1 d . .
H41 H 0.1525 0.8679 -0.2141 0.015 Uiso 1 1 calc R U
C51 C 0.11361(11) 0.78530(11) -0.01678(10) 0.01100(14) Uani 1 1 d . .
H51 H 0.0418 0.6858 -0.0468 0.013 Uiso 1 1 calc R U

loop_
_atom_site_aniso_label
_atom_site_aniso_U_11
_atom_site_aniso_U_22
_atom_site_aniso_U_33
_atom_site_aniso_U_23
_atom_site_aniso_U_13
_atom_site_aniso_U_12
P1 0.00702(11) 0.00986(10) 0.00935(11) 0.00415(7) 0.00021(7) -0.00087(7)
O1 0.0106(3) 0.0176(3) 0.0164(3) 0.0110(2) 0.0012(2) -0.0012(2)
O2 0.0131(3) 0.0119(3) 0.0113(3) 0.0040(2) -0.0034(2) -0.0016(2)
O3 0.0118(3) 0.0132(3) 0.0149(3) 0.0049(2) 0.0036(2) 0.0024(2)
P2 0.00794(11) 0.00895(10) 0.00789(11) 0.00317(7) 0.00024(7) -0.00092(7)
O4 0.0133(3) 0.0129(3) 0.0087(3) 0.00191(19) 0.0015(2) -0.0020(2)
O5 0.0101(3) 0.0124(3) 0.0119(3) 0.0050(2) 0.0002(2) 0.00153(19)
O6 0.0102(3) 0.0118(3) 0.0121(3) 0.0028(2) 0.0001(2) -0.0032(2)
O7 0.0116(3) 0.0104(2) 0.0071(3) 0.00134(18) 0.00017(19) -0.00170(19)
N1 0.0091(3) 0.0086(3) 0.0091(3) 0.0031(2) -0.0005(2) -0.0011(2)
N2 0.0126(3) 0.0125(3) 0.0139(3) 0.0066(2) 0.0007(2) -0.0020(2)
C1 0.0079(3) 0.0085(3) 0.0075(3) 0.0022(2) 0.0001(2) -0.0009(2)
C2 0.0089(3) 0.0094(3) 0.0084(3) 0.0030(2) 0.0006(2) 0.0000(2)
C3 0.0084(3) 0.0128(3) 0.0147(4) 0.0055(3) 0.0012(2) -0.0001(2)
C4 0.0149(4) 0.0110(3) 0.0102(3) 0.0015(2) 0.0002(3) 0.0009(3)
C21 0.0103(3) 0.0105(3) 0.0132(4) 0.0048(2) -0.0011(3) -0.0016(2)
C41 0.0155(4) 0.0125(3) 0.0114(4) 0.0049(3) -0.0004(3) -0.0010(3)
C51 0.0128(4) 0.0108(3) 0.0100(3) 0.0040(2) -0.0017(3) -0.0016(2)

loop_
_atom_type_symbol
_atom_type_description
_atom_type_scat_dispersion_real
_atom_type_scat_dispersion_imag
_atom_type_scat_source
C C 0.0033 0.0016 'International Tables Vol C Tables 4.2.6.8 and 6.1.1.4'
H H 0.0000 0.0000 'International Tables Vol C Tables 4.2.6.8 and 6.1.1.4'
N N 0.0061 0.0033 'International Tables Vol C Tables 4.2.6.8 and 6.1.1.4'
O O 0.0106 0.0060 'International Tables Vol C Tables 4.2.6.8 and 6.1.1.4'
P P 0.1023 0.0942 'International Tables Vol C Tables 4.2.6.8 and 6.1.1.4'

loop_
_geom_angle_atom_site_label_1
_geom_angle_atom_site_label_2
_geom_angle_atom_site_label_3
_geom_angle
O1 P1 O2 115.12(5)
O1 P1 O3 107.44(5)
O2 P1 O3 110.94(5)
O1 P1 C1 109.18(5)
O2 P1 C1 108.34(5)
O3 P1 C1 105.38(5)
P1 O2 H2 128(2)
P1 O3 H3 109.5
O4 P2 O5 114.18(5)
O4 P2 O6 112.18(5)
O5 P2 O6 108.09(5)
O4 P2 C1 111.70(5)
O5 P2 C1 103.80(5)
O6 P2 C1 106.26(5)
P2 O6 H6 109.5
C1 O7 H7 109.5
C21 N1 C51 108.06(8)
C21 N1 C2 125.87(8)
C51 N1 C2 125.95(7)
C21 N2 C41 109.03(8)
C21 N2 H2N 129.3
C41 N2 H2N 121.7
O7 C1 C2 109.45(7)
O7 C1 P1 108.97(6)
C2 C1 P1 112.64(6)
O7 C1 P2 103.42(6)
C2 C1 P2 113.55(6)
P1 C1 P2 108.34(5)
N1 C2 C4 107.88(7)
N1 C2 C3 106.84(7)
C4 C2 C3 110.08(8)
N1 C2 C1 108.15(7)
C4 C2 C1 113.22(7)
C3 C2 C1 110.41(7)
C2 C3 H3A 109.5
C2 C3 H3B 109.5
H3A C3 H3B 109.5
C2 C3 H3C 109.5
H3A C3 H3C 109.5
H3B C3 H3C 109.5
C2 C4 H4A 109.5
C2 C4 H4B 109.5
H4A C4 H4B 109.5
C2 C4 H4C 109.5
H4A C4 H4C 109.5
H4B C4 H4C 109.5
N2 C21 N1 108.87(8)
N2 C21 H21 125.6
N1 C21 H21 125.6
C51 C41 N2 107.16(9)
C51 C41 H41 126.4
N2 C41 H41 126.4
C41 C51 N1 106.87(8)
C41 C51 H51 126.6
N1 C51 H51 126.6

loop_
_geom_bond_atom_site_label_1
_geom_bond_atom_site_label_2
_geom_bond_distance
P1 O1 1.4819(8)
P1 O2 1.5208(9)
P1 O3 1.5832(10)
P1 C1 1.8618(11)
O2 H2 1.08(4)
O3 H3 0.8400
P2 O4 1.5057(9)
P2 O5 1.5293(9)
P2 O6 1.5570(9)
P2 C1 1.8715(10)
O6 H6 0.8400
O7 C1 1.4357(12)
O7 H7 0.8400
N1 C21 1.3420(12)
N1 C51 1.3915(13)
N1 C2 1.4945(12)
N2 C21 1.3243(13)
N2 C41 1.3798(14)
N2 H2N 0.8796
C1 C2 1.5876(13)
C2 C4 1.5300(14)
C2 C3 1.5334(13)
C3 H3A 0.9800
C3 H3B 0.9800
C3 H3C 0.9800
C4 H4A 0.9800
C4 H4B 0.9800
C4 H4C 0.9800
C21 H21 0.9500
C41 C51 1.3579(13)
C41 H41 0.9500
C51 H51 0.9500

loop_
_geom_hbond_atom_site_label_D
_geom_hbond_atom_site_label_H
_geom_hbond_atom_site_label_A
_geom_hbond_distance_DH
_geom_hbond_distance_HA
_geom_hbond_distance_DA
_geom_hbond_angle_DHA
_geom_hbond_site_symmetry_A
O2 H2 O5 1.08(4) 1.37(4) 2.4361(12) 170(4) 2_666
O3 H3 O5 0.84 2.00 2.7043(13) 141.0 .
O6 H6 O4 0.84 1.70 2.5180(14) 163.1 2_566
O7 H7 O3 0.84 2.14 2.9369(14) 158.7 2_665
N2 H2N O1 0.88 1.77 2.6358(14) 165.7 2_675
C4 H4A O2 0.98 2.44 3.1016(16) 124.0 .
C4 H4B O4 0.98 2.42 3.1388(16) 130.2 .
C21 H21 O5 0.95 2.49 3.3378(18) 149.2 1_565
C41 H41 O6 0.95 2.57 3.0805(17) 113.9 2_565
C51 H51 O6 0.95 2.57 3.0801(17) 114.0 2_565
C51 H51 O7 0.95 2.60 3.5037(18) 159.2 2_565

loop_
_geom_torsion_atom_site_label_1
_geom_torsion_atom_site_label_2
_geom_torsion_atom_site_label_3
_geom_torsion_atom_site_label_4
_geom_torsion
O1 P1 C1 O7 69.87(7)
O2 P1 C1 O7 -164.06(5)
O3 P1 C1 O7 -45.26(6)
O1 P1 C1 C2 -51.78(7)
O2 P1 C1 C2 74.29(7)
O3 P1 C1 C2 -166.92(6)
O1 P1 C1 P2 -178.26(4)
O2 P1 C1 P2 -52.18(5)
O3 P1 C1 P2 66.61(5)
O4 P2 C1 O7 -159.41(5)
O5 P2 C1 O7 77.10(7)
O6 P2 C1 O7 -36.78(6)
O4 P2 C1 C2 -40.90(7)
O5 P2 C1 C2 -164.39(6)
O6 P2 C1 C2 81.74(7)
O4 P2 C1 P1 85.04(6)
O5 P2 C1 P1 -38.45(5)
O6 P2 C1 P1 -152.33(4)
C21 N1 C2 C4 20.34(11)
C51 N1 C2 C4 -164.10(8)
C21 N1 C2 C3 138.68(9)
C51 N1 C2 C3 -45.76(11)
C21 N1 C2 C1 -102.46(10)
C51 N1 C2 C1 73.10(10)
O7 C1 C2 N1 -53.81(8)
P1 C1 C2 N1 67.58(8)
P2 C1 C2 N1 -168.80(5)
O7 C1 C2 C4 -173.30(7)
P1 C1 C2 C4 -51.91(8)
P2 C1 C2 C4 71.71(8)
O7 C1 C2 C3 62.76(9)
P1 C1 C2 C3 -175.85(6)
P2 C1 C2 C3 -52.23(8)
C41 N2 C21 N1 0.17(10)
C51 N1 C21 N2 -0.84(10)
C2 N1 C21 N2 175.37(8)
C21 N2 C41 C51 0.59(11)
N2 C41 C51 N1 -1.08(10)
C21 N1 C51 C41 1.19(10)
C2 N1 C51 C41 -175.02(8)
